data_7236792
loop_
_publ_author_name
'Sudhakar, Pagidi'
'Neena, Kalluvettukuzhy K.'
'Thilagar, Pakkirisamy'

_publ_section_title
;
 H-Bond assisted mechanoluminescence of borylated aryl amines: tunable
 emission and polymorphism
;
_journal_issue 26
_journal_name_full 'Journal of Materials Chemistry C'
_journal_page_first 6537
_journal_paper_doi 10.1039/C7TC01676J
_journal_volume 5
_journal_year 2017
_chemical_formula_sum 'C30 H40 B N'
_chemical_formula_weight 425.44
_space_group_IT_number 2
_space_group_name_Hall '-P 1'
_space_group_name_H-M_alt 'P -1'
_symmetry_cell_setting triclinic
_symmetry_space_group_name_H-M 'P -1'
_atom_sites_solution_hydrogens geom
_atom_sites_solution_primary direct
_atom_sites_solution_secondary difmap
_audit_creation_method SHELXL-97
_audit_update_record
;
2017-05-17 deposited with the CCDC.
2017-05-26 downloaded from the CCDC.
;
_cell_angle_alpha 75.470(18)
_cell_angle_beta 87.554(18)
_cell_angle_gamma 78.835(18)
_cell_formula_units_Z 2
_cell_length_a 7.881(4)
_cell_length_b 11.540(7)
_cell_length_c 15.256(8)
_cell_measurement_reflns_used 40525
_cell_measurement_temperature 293(2)
_cell_measurement_theta_max 25.0
_cell_measurement_theta_min 3.0
_cell_volume 1317.7(13)
_computing_cell_refinement 'bruker saint'
_computing_data_collection 'Bruker kappa apex ccd'
_computing_data_reduction 'bruker saint'
_computing_molecular_graphics ORTEP-III
_computing_publication_material WinGXv1.80.05
_computing_structure_refinement 'SHELXL-97 (Sheldrick, 2008)'
_computing_structure_solution SHELXS-97
_diffrn_ambient_temperature 293(2)
_diffrn_measured_fraction_theta_full 0.997
_diffrn_measured_fraction_theta_max 0.997
_diffrn_measurement_device_type 'Bruker kappa apex ccd'
_diffrn_radiation_monochromator graphite
_diffrn_radiation_source 'fine-focus sealed tube'
_diffrn_radiation_type MoK\a
_diffrn_radiation_wavelength 0.71073
_diffrn_reflns_av_R_equivalents 0.0800
_diffrn_reflns_av_sigmaI/netI 0.0562
_diffrn_reflns_limit_h_max 9
_diffrn_reflns_limit_h_min -9
_diffrn_reflns_limit_k_max 13
_diffrn_reflns_limit_k_min -13
_diffrn_reflns_limit_l_max 18
_diffrn_reflns_limit_l_min -18
_diffrn_reflns_number 40525
_diffrn_reflns_theta_full 25.00
_diffrn_reflns_theta_max 25.00
_diffrn_reflns_theta_min 3.04
_exptl_absorpt_coefficient_mu 0.060
_exptl_absorpt_correction_T_max 0.995
_exptl_absorpt_correction_T_min 0.993
_exptl_absorpt_correction_type multi-scan
_exptl_absorpt_process_details Sadabs
_exptl_crystal_colour Colour-less
_exptl_crystal_density_diffrn 1.072
_exptl_crystal_density_method 'not measured'
_exptl_crystal_description Block
_exptl_crystal_F_000 464
_exptl_crystal_size_max 0.15
_exptl_crystal_size_mid 0.10
_exptl_crystal_size_min 0.08
_refine_diff_density_max 0.311
_refine_diff_density_min -0.282
_refine_diff_density_rms 0.051
_refine_ls_extinction_method none
_refine_ls_goodness_of_fit_ref 1.181
_refine_ls_hydrogen_treatment mixed
_refine_ls_matrix_type full
_refine_ls_number_parameters 289
_refine_ls_number_reflns 4624
_refine_ls_number_restraints 0
_refine_ls_restrained_S_all 1.181
_refine_ls_R_factor_all 0.1407
_refine_ls_R_factor_gt 0.0854
_refine_ls_shift/su_max 0.000
_refine_ls_shift/su_mean 0.000
_refine_ls_structure_factor_coef Fsqd
_refine_ls_weighting_details 'calc w=1/[\s^2^(Fo^2^)+(0.0787P)^2^+1.0704P] where P=(Fo^2^+2Fc^2^)/3'
_refine_ls_weighting_scheme calc
_refine_ls_wR_factor_gt 0.2244
_refine_ls_wR_factor_ref 0.2383
_reflns_number_gt 2706
_reflns_number_total 4624
_reflns_threshold_expression >2\s(I)
_cod_data_source_file c7tc01676j2.cif
_cod_data_source_block 4
_cod_depositor_comments
;
The following automatic conversions were performed:

data item '_exptl_absorpt_correction_type' value 'Multi-Scan' was
changed to 'multi-scan' in accordance with the
/home/saulius/struct/COD-crude-data/automatic-downloads/DataCite-retrospective/RSC/depositions/lib/dictionaries/cif_core.dic
dictionary named 'cif_core.dic' version 2.4.2 last updated on
2011-04-26.

data item '_symmetry_cell_setting' value 'Triclinic' was changed to
'triclinic' in accordance with the
/home/saulius/struct/COD-crude-data/automatic-downloads/DataCite-retrospective/RSC/depositions/lib/dictionaries/cif_core.dic
dictionary named 'cif_core.dic' version 2.4.2 last updated on
2011-04-26.

Automatic conversion script
Id: cif_fix_values 6909 2019-04-08 15:41:33Z antanas 
;
_cod_original_cell_volume 1317.6(13)
_cod_original_sg_symbol_H-M P-1
_cod_database_code 7236792

loop_
_symmetry_equiv_pos_as_xyz
'x, y, z'
'-x, -y, -z'

loop_
_atom_site_label
_atom_site_type_symbol
_atom_site_fract_x
_atom_site_fract_y
_atom_site_fract_z
_atom_site_U_iso_or_equiv
_atom_site_adp_type
_atom_site_occupancy
_atom_site_symmetry_multiplicity
_atom_site_calc_flag
_atom_site_refinement_flags
C21 C 0.5072(4) 0.2946(3) 0.4907(2) 0.0470(9) Uani 1 1 d .
C23 C 0.2751(5) 0.1812(3) 0.5004(2) 0.0463(9) Uani 1 1 d .
C20 C 0.4592(4) 0.3562(3) 0.4015(2) 0.0433(9) Uani 1 1 d .
C19 C 0.3192(4) 0.3310(3) 0.3598(2) 0.0405(8) Uani 1 1 d .
C22 C 0.4123(5) 0.2084(3) 0.5409(2) 0.0473(9) Uani 1 1 d .
C24 C 0.2293(4) 0.2419(3) 0.4103(2) 0.0437(8) Uani 1 1 d .
B1 B 0.2649(5) 0.4029(4) 0.2584(3) 0.0425(10) Uani 1 1 d .
N1 N 0.4559(4) 0.1423(3) 0.6330(2) 0.0625(9) Uani 1 1 d .
C30 C 0.0764(5) 0.2125(3) 0.3684(3) 0.0540(10) Uani 1 1 d .
H30A H 0.0602 0.2604 0.3070 0.081 Uiso 1 1 calc R
H30B H -0.0260 0.2310 0.4026 0.081 Uiso 1 1 calc R
H30C H 0.0983 0.1275 0.3691 0.081 Uiso 1 1 calc R
C1 C 0.2115(4) 0.5466(3) 0.2333(2) 0.0453(9) Uani 1 1 d .
C2 C 0.0990(4) 0.6081(3) 0.2885(2) 0.0477(9) Uani 1 1 d .
C6 C 0.2750(5) 0.6208(4) 0.1545(2) 0.0557(10) Uani 1 1 d .
C7 C 0.2656(5) 0.3309(3) 0.1830(2) 0.0466(9) Uani 1 1 d .
C3 C 0.0543(5) 0.7342(4) 0.2647(3) 0.0581(10) Uani 1 1 d .
H3 H -0.0209 0.7724 0.3020 0.070 Uiso 1 1 calc R
C28 C 0.6645(5) 0.3197(4) 0.5323(3) 0.0656(11) Uani 1 1 d .
H28A H 0.6805 0.2710 0.5934 0.098 Uiso 1 1 calc R
H28B H 0.6468 0.4045 0.5321 0.098 Uiso 1 1 calc R
H28C H 0.7653 0.2996 0.4975 0.098 Uiso 1 1 calc R
C27 C 0.5683(5) 0.4449(4) 0.3482(3) 0.0596(11) Uani 1 1 d .
H27A H 0.5203 0.4800 0.2885 0.089 Uiso 1 1 calc R
H27B H 0.6845 0.4024 0.3440 0.089 Uiso 1 1 calc R
H27C H 0.5687 0.5084 0.3785 0.089 Uiso 1 1 calc R
C8 C 0.4129(5) 0.2488(3) 0.1667(3) 0.0546(10) Uani 1 1 d .
C13 C 0.0190(5) 0.5416(4) 0.3744(3) 0.0607(11) Uani 1 1 d .
H13A H 0.0592 0.4553 0.3838 0.091 Uiso 1 1 calc R
H13B H -0.1047 0.5598 0.3684 0.091 Uiso 1 1 calc R
H13C H 0.0522 0.5676 0.4251 0.091 Uiso 1 1 calc R
C29 C 0.1767(6) 0.0853(4) 0.5538(3) 0.0691(12) Uani 1 1 d .
H29A H 0.0864 0.0776 0.5166 0.104 Uiso 1 1 calc R
H29B H 0.1271 0.1095 0.6066 0.104 Uiso 1 1 calc R
H29C H 0.2547 0.0085 0.5720 0.104 Uiso 1 1 calc R
C12 C 0.1190(5) 0.3499(3) 0.1272(2) 0.0550(10) Uani 1 1 d .
C5 C 0.2267(6) 0.7472(4) 0.1347(3) 0.0676(12) Uani 1 1 d .
H5 H 0.2711 0.7936 0.0832 0.081 Uiso 1 1 calc R
C9 C 0.4122(6) 0.1927(4) 0.0954(3) 0.0666(12) Uani 1 1 d .
H9 H 0.5114 0.1396 0.0850 0.080 Uiso 1 1 calc R
C26 C 0.4342(6) 0.2056(4) 0.7031(3) 0.0776(13) Uani 1 1 d .
H26A H 0.4689 0.1490 0.7600 0.116 Uiso 1 1 calc R
H26B H 0.3148 0.2430 0.7060 0.116 Uiso 1 1 calc R
H26C H 0.5042 0.2672 0.6905 0.116 Uiso 1 1 calc R
C11 C 0.1241(6) 0.2897(4) 0.0583(3) 0.0692(12) Uani 1 1 d .
H11 H 0.0254 0.3017 0.0234 0.083 Uiso 1 1 calc R
C4 C 0.1163(6) 0.8056(4) 0.1884(3) 0.0653(11) Uani 1 1 d .
C18 C -0.0483(5) 0.4335(4) 0.1402(3) 0.0732(13) Uani 1 1 d .
H18A H -0.0351 0.4693 0.1893 0.110 Uiso 1 1 calc R
H18B H -0.1395 0.3875 0.1539 0.110 Uiso 1 1 calc R
H18C H -0.0766 0.4967 0.0857 0.110 Uiso 1 1 calc R
C10 C 0.2709(7) 0.2129(4) 0.0404(3) 0.0723(13) Uani 1 1 d .
C16 C 0.5784(5) 0.2234(4) 0.2197(3) 0.0779(13) Uani 1 1 d .
H16A H 0.5623 0.2670 0.2664 0.117 Uiso 1 1 calc R
H16B H 0.6688 0.2494 0.1799 0.117 Uiso 1 1 calc R
H16C H 0.6096 0.1375 0.2468 0.117 Uiso 1 1 calc R
C15 C 0.4024(6) 0.5664(4) 0.0913(3) 0.0847(15) Uani 1 1 d .
H15A H 0.4248 0.4792 0.1120 0.127 Uiso 1 1 calc R
H15B H 0.5086 0.5957 0.0907 0.127 Uiso 1 1 calc R
H15C H 0.3545 0.5901 0.0312 0.127 Uiso 1 1 calc R
C14 C 0.0666(8) 0.9440(4) 0.1658(4) 0.1031(18) Uani 1 1 d .
H14A H -0.0115 0.9681 0.2108 0.155 Uiso 1 1 calc R
H14B H 0.0111 0.9729 0.1075 0.155 Uiso 1 1 calc R
H14C H 0.1686 0.9782 0.1648 0.155 Uiso 1 1 calc R
C17 C 0.2747(9) 0.1552(6) -0.0393(4) 0.120(2) Uani 1 1 d .
H17A H 0.3860 0.1047 -0.0420 0.180 Uiso 1 1 calc R
H17B H 0.2536 0.2181 -0.0945 0.180 Uiso 1 1 calc R
H17C H 0.1868 0.1064 -0.0316 0.180 Uiso 1 1 calc R
C25 C 0.6041(8) 0.0430(4) 0.6448(3) 0.1048(19) Uani 1 1 d .
H25A H 0.6097 0.0054 0.5950 0.157 Uiso 1 1 calc R
H25B H 0.5927 -0.0163 0.7004 0.157 Uiso 1 1 calc R
H25C H 0.7080 0.0741 0.6468 0.157 Uiso 1 1 calc R

loop_
_atom_site_aniso_label
_atom_site_aniso_U_11
_atom_site_aniso_U_22
_atom_site_aniso_U_33
_atom_site_aniso_U_23
_atom_site_aniso_U_13
_atom_site_aniso_U_12
C21 0.043(2) 0.050(2) 0.051(2) -0.0204(18) -0.0027(17) -0.0043(17)
C23 0.053(2) 0.042(2) 0.046(2) -0.0143(17) 0.0058(17) -0.0107(17)
C20 0.042(2) 0.044(2) 0.045(2) -0.0134(17) 0.0024(16) -0.0078(16)
C19 0.0347(18) 0.043(2) 0.043(2) -0.0089(16) 0.0022(15) -0.0071(15)
C22 0.053(2) 0.044(2) 0.042(2) -0.0144(17) -0.0004(17) 0.0021(17)
C24 0.043(2) 0.043(2) 0.045(2) -0.0090(16) 0.0001(16) -0.0081(16)
B1 0.029(2) 0.052(3) 0.046(2) -0.0087(19) 0.0073(17) -0.0127(18)
N1 0.086(2) 0.058(2) 0.0374(19) -0.0103(15) -0.0108(16) 0.0009(18)
C30 0.049(2) 0.059(2) 0.054(2) -0.0075(19) -0.0012(17) -0.0183(18)
C1 0.043(2) 0.051(2) 0.040(2) -0.0060(17) -0.0027(16) -0.0112(17)
C2 0.041(2) 0.052(2) 0.049(2) -0.0106(18) -0.0044(16) -0.0086(17)
C6 0.059(2) 0.057(3) 0.047(2) -0.0026(19) 0.0021(18) -0.0169(19)
C7 0.049(2) 0.050(2) 0.038(2) -0.0028(16) 0.0007(16) -0.0136(18)
C3 0.060(2) 0.055(3) 0.061(3) -0.020(2) -0.008(2) -0.005(2)
C28 0.050(2) 0.090(3) 0.059(3) -0.024(2) -0.0040(19) -0.011(2)
C27 0.048(2) 0.069(3) 0.062(3) -0.011(2) 0.0007(19) -0.021(2)
C8 0.058(2) 0.056(2) 0.051(2) -0.0140(19) 0.0056(19) -0.015(2)
C13 0.057(2) 0.067(3) 0.059(3) -0.019(2) 0.0174(19) -0.012(2)
C29 0.094(3) 0.058(3) 0.055(3) -0.004(2) 0.006(2) -0.028(2)
C12 0.060(2) 0.060(2) 0.042(2) 0.0001(19) -0.0011(18) -0.020(2)
C5 0.080(3) 0.061(3) 0.058(3) 0.004(2) -0.003(2) -0.028(2)
C9 0.085(3) 0.062(3) 0.056(3) -0.020(2) 0.018(2) -0.020(2)
C26 0.084(3) 0.101(4) 0.044(3) -0.022(2) 0.001(2) -0.006(3)
C11 0.088(3) 0.083(3) 0.044(2) -0.010(2) -0.008(2) -0.039(3)
C4 0.073(3) 0.050(2) 0.070(3) -0.007(2) -0.016(2) -0.013(2)
C18 0.057(3) 0.090(3) 0.067(3) -0.009(2) -0.016(2) -0.011(2)
C10 0.096(4) 0.081(3) 0.050(3) -0.020(2) 0.009(3) -0.037(3)
C16 0.058(3) 0.085(3) 0.095(3) -0.040(3) 0.004(2) -0.001(2)
C15 0.101(4) 0.082(3) 0.065(3) -0.004(2) 0.038(3) -0.027(3)
C14 0.135(5) 0.053(3) 0.114(4) -0.011(3) -0.029(4) -0.007(3)
C17 0.161(6) 0.152(6) 0.076(4) -0.063(4) 0.009(4) -0.057(5)
C25 0.149(5) 0.071(3) 0.073(3) -0.011(3) -0.027(3) 0.028(3)

loop_
_atom_type_symbol
_atom_type_description
_atom_type_scat_dispersion_real
_atom_type_scat_dispersion_imag
_atom_type_scat_source
C C 0.0033 0.0016 'International Tables Vol C Tables 4.2.6.8 and 6.1.1.4'
H H 0.0000 0.0000 'International Tables Vol C Tables 4.2.6.8 and 6.1.1.4'
N N 0.0061 0.0033 'International Tables Vol C Tables 4.2.6.8 and 6.1.1.4'
B B 0.0013 0.0007 'International Tables Vol C Tables 4.2.6.8 and 6.1.1.4'

loop_
_geom_angle_atom_site_label_1
_geom_angle_atom_site_label_2
_geom_angle_atom_site_label_3
_geom_angle
C20 C21 C22 120.1(3)
C20 C21 C28 119.3(3)
C22 C21 C28 120.6(3)
C22 C23 C24 119.8(3)
C22 C23 C29 119.7(3)
C24 C23 C29 120.5(3)
C21 C20 C19 120.7(3)
C21 C20 C27 118.8(3)
C19 C20 C27 120.4(3)
C20 C19 C24 118.3(3)
C20 C19 B1 120.1(3)
C24 C19 B1 121.6(3)
C23 C22 C21 119.9(3)
C23 C22 N1 117.6(3)
C21 C22 N1 122.5(3)
C23 C24 C19 121.2(3)
C23 C24 C30 118.6(3)
C19 C24 C30 120.2(3)
C1 B1 C7 120.0(3)
C1 B1 C19 119.9(3)
C7 B1 C19 120.1(3)
C26 N1 C22 119.8(3)
C26 N1 C25 114.6(4)
C22 N1 C25 115.9(3)
C2 C1 C6 116.5(3)
C2 C1 B1 121.5(3)
C6 C1 B1 122.0(3)
C3 C2 C1 120.2(3)
C3 C2 C13 117.0(3)
C1 C2 C13 122.7(3)
C5 C6 C1 120.5(4)
C5 C6 C15 117.6(4)
C1 C6 C15 121.9(4)
C8 C7 C12 117.5(3)
C8 C7 B1 121.5(3)
C12 C7 B1 120.9(3)
C4 C3 C2 123.0(4)
C9 C8 C7 119.9(4)
C9 C8 C16 117.5(4)
C7 C8 C16 122.5(3)
C11 C12 C7 120.3(4)
C11 C12 C18 117.6(4)
C7 C12 C18 122.1(4)
C4 C5 C6 122.3(4)
C10 C9 C8 122.5(4)
C10 C11 C12 122.0(4)
C5 C4 C3 117.4(4)
C5 C4 C14 121.3(4)
C3 C4 C14 121.3(4)
C11 C10 C9 117.7(4)
C11 C10 C17 120.3(5)
C9 C10 C17 121.9(5)

loop_
_geom_bond_atom_site_label_1
_geom_bond_atom_site_label_2
_geom_bond_distance
C21 C20 1.398(5)
C21 C22 1.411(5)
C21 C28 1.524(5)
C23 C22 1.391(5)
C23 C24 1.404(5)
C23 C29 1.522(5)
C20 C19 1.408(5)
C20 C27 1.520(5)
C19 C24 1.411(4)
C19 B1 1.594(5)
C22 N1 1.440(4)
C24 C30 1.519(5)
B1 C1 1.580(5)
B1 C7 1.580(5)
N1 C26 1.427(5)
N1 C25 1.452(6)
C1 C2 1.411(5)
C1 C6 1.424(5)
C2 C3 1.386(5)
C2 C13 1.522(5)
C6 C5 1.393(6)
C6 C15 1.519(6)
C7 C8 1.405(5)
C7 C12 1.414(5)
C3 C4 1.378(6)
C8 C9 1.399(5)
C8 C16 1.505(6)
C12 C11 1.392(6)
C12 C18 1.513(6)
C5 C4 1.368(6)
C9 C10 1.371(6)
C11 C10 1.377(6)
C4 C14 1.522(6)
C10 C17 1.522(6)
